data_4135637
loop_
_publ_author_name
'Petrov, Nino G.'
'Chartier, Patrick'
'Maris, Thierry'
'Wuest, James D.'

_publ_contact_author_name
;
;
_publ_section_title
;
 Designing Tetraoxa[8]circulenes To Serve as Hosts and Sensors
;
_journal_issue 1
_journal_name_full 'Journal of the American Chemical Society'
_journal_page_first 556
_journal_page_last 572
_journal_paper_doi 10.1021/jacs.1c11728
_journal_volume 144
_journal_year 2021
_chemical_formula_moiety '5(C6 H4 Cl2), C80 H40 O4'
_chemical_formula_sum 'C110 H60 Cl10 O4'
_chemical_formula_weight 1800.08
_space_group_crystal_system monoclinic
_space_group_IT_number 9
_space_group_name_Hall 'C -2yc'
_space_group_name_H-M_alt 'C 1 c 1'
_atom_sites_solution_hydrogens geom
_atom_sites_solution_primary dual
_audit_creation_date 2016-11-30
_audit_creation_method
;
Olex2 1.2
(compiled 2016.11.24 svn.r3356 for OlexSys, GUI svn.r5267)
;
_cell_angle_alpha 90
_cell_angle_beta 104.9909(19)
_cell_angle_gamma 90
_cell_formula_units_Z 4
_cell_length_a 30.4743(11)
_cell_length_b 10.2536(4)
_cell_length_c 27.1459(10)
_cell_measurement_reflns_used 5040
_cell_measurement_temperature 100
_cell_measurement_theta_max 52.246
_cell_measurement_theta_min 2.933
_cell_volume 8193.6(5)
_computing_cell_refinement
;
SAINT (2013) V8.37A; Integration Software for Single Crystal Data.
Bruker AXS Inc., Madison, WI 53719-1173.
;
_computing_data_collection
;
APEX 2 (2013) Bruker AXS Inc., Madison, WI 53719-1173.
;
_computing_data_reduction
;
SAINT (2013) V8.37A; Integration Software for Single Crystal Data.
Bruker AXS Inc., Madison, WI 53719-1173.
;
_computing_molecular_graphics 'Olex2 (Dolomanov et al., 2009)'
_computing_publication_material 'Olex2 (Dolomanov et al., 2009)'
_computing_structure_refinement 'XL (Sheldrick, 2008)'
_computing_structure_solution 'ShelXT (Sheldrick, 2015)'
_diffrn_ambient_temperature 100
_diffrn_detector 'CMOS Area detector'
_diffrn_detector_area_resol_mean 10.24
_diffrn_detector_type 'Bruker Photon 100 CMOS Detector'
_diffrn_measured_fraction_theta_full 0.996
_diffrn_measured_fraction_theta_max 0.996
_diffrn_measurement_device 'k-geometry diffractometer'
_diffrn_measurement_device_type 'Bruker Venture Metaljet'
_diffrn_measurement_method '\w and \f scans'
_diffrn_radiation_collimation 'Focusing mirrors'
_diffrn_radiation_monochromator 'Helios MX Mirror Optics'
_diffrn_radiation_probe x-ray
_diffrn_radiation_type GaK\a
_diffrn_radiation_wavelength 1.34139
_diffrn_reflns_av_R_equivalents 0.0890
_diffrn_reflns_av_unetI/netI 0.0321
_diffrn_reflns_Laue_measured_fraction_full 0.996
_diffrn_reflns_Laue_measured_fraction_max 0.996
_diffrn_reflns_limit_h_max 34
_diffrn_reflns_limit_h_min -35
_diffrn_reflns_limit_k_max 12
_diffrn_reflns_limit_k_min 0
_diffrn_reflns_limit_l_max 31
_diffrn_reflns_limit_l_min 0
_diffrn_reflns_number 133914
_diffrn_reflns_point_group_measured_fraction_full 0.498
_diffrn_reflns_point_group_measured_fraction_max 0.498
_diffrn_reflns_theta_full 52.244
_diffrn_reflns_theta_max 52.244
_diffrn_reflns_theta_min 2.612
_diffrn_source 'Metal Jet'
_diffrn_source_target Ga
_diffrn_source_type 'Gallium Liquid Metal Jet Source'
_exptl_absorpt_coefficient_mu 2.382
_exptl_absorpt_process_details
;
 TWINABS-2012/1 (Bruker,2012) was used for absorption correction.
 
For component 1:
 wR2(int) was 0.1188 before and 0.0853 after correction.
 The Ratio of minimum to maximum transmission not present.
 The \l/2 correction factor is Not present
 
For component 2:
 wR2(int) was 0.1225 before and 0.0857 after correction.
 The Ratio of minimum to maximum transmission is 0.65.
 The \l/2 correction factor is Not present

Final HKLF 4 output contains 133914 reflections, Rint = 0.0890
 (100976 with I > 3sig(I), Rint = 0.0834)
;
_exptl_crystal_colour 'clear light yellow'
_exptl_crystal_colour_lustre clear
_exptl_crystal_colour_modifier light
_exptl_crystal_colour_primary yellow
_exptl_crystal_density_diffrn 1.459
_exptl_crystal_description Block
_exptl_crystal_F_000 3688
_exptl_crystal_size_max 0.27
_exptl_crystal_size_mid 0.11
_exptl_crystal_size_min 0.1
_refine_diff_density_max 0.663
_refine_diff_density_min -0.538
_refine_diff_density_rms 0.117
_refine_ls_abs_structure_details
;
No quotients, so Flack parameter determined by classical intensity fit
;
_refine_ls_abs_structure_Flack 0.09(4)
_refine_ls_extinction_coef .
_refine_ls_extinction_method none
_refine_ls_goodness_of_fit_ref 1.104
_refine_ls_hydrogen_treatment constr
_refine_ls_matrix_type full
_refine_ls_number_parameters 1180
_refine_ls_number_reflns 7286
_refine_ls_number_restraints 1280
_refine_ls_restrained_S_all 1.031
_refine_ls_R_factor_all 0.0926
_refine_ls_R_factor_gt 0.0874
_refine_ls_shift/su_max 0.001
_refine_ls_shift/su_mean 0.000
_refine_ls_structure_factor_coef Fsqd
_refine_ls_weighting_details 'w=1/[\s^2^(Fo^2^)+(0.1378P)^2^+44.5646P] where P=(Fo^2^+2Fc^2^)/3'
_refine_ls_weighting_scheme calc
_refine_ls_wR_factor_gt 0.2254
_refine_ls_wR_factor_ref 0.2310
_reflns_Friedel_coverage 0.000
_reflns_Friedel_fraction_full 0.000
_reflns_Friedel_fraction_max 0.000
_reflns_number_gt 6884
_reflns_number_total 7286
_reflns_threshold_expression 'I > 2\s(I)'
_cod_data_source_file jw1882_7_5PhCl2.cif
_cod_data_source_block jw1882
_cod_depositor_comments
;
The following automatic conversions were performed:

data item '_diffrn_radiation_probe' value 'X-ray' was changed to
'x-ray' in accordance with the built-in table derived from the CIF
Core dictionary named 'cif_core.dic' version 2.4.5 last updated on
2014-11-21.

Automatic conversion script
Id: cif_fix_values 8738 2021-04-28 16:35:53Z antanas 
;
_cod_database_code 4135637
_shelx_space_group_comment
;
The symmetry employed for this shelxl refinement is uniquely defined
by the following loop, which should always be used as a source of
symmetry information in preference to the above space-group names.
They are only intended as comments.
;
_shelx_estimated_absorpt_t_max 0.797
_shelx_estimated_absorpt_t_min 0.566
_olex2_refinement_description
;
1. Twinned data refinement
 Scales: 0.529(3) 0.471(3)
2. Fixed Uiso
 At 1.2 times of:
  All C(H) groups
3. Uiso/Uaniso restraints and constraints
All non-hydrogen atoms have similar U: within 2A with sigma of 0.005 and sigma
for terminal atoms of 0.005
4. Others
 Sof(C1G)=Sof(C2G)=Sof(H2G)=Sof(C3G)=Sof(H3G)=Sof(C4G)=Sof(H4G)=Sof(C5G)=
 Sof(H5G)=Sof(C6G)=Sof(Cl1G)=Sof(Cl2G)=1-FVAR(1)
 Sof(C1A)=Sof(C2A)=Sof(C3A)=Sof(H3A)=Sof(C4A)=Sof(H4A)=Sof(C5A)=Sof(H5A)=
 Sof(C6A)=Sof(H6A)=Sof(Cl1A)=Sof(Cl2A)=FVAR(1)
 Sof(Cl1H)=Sof(Cl2H)=Sof(C1H)=Sof(C2H)=Sof(C3H)=Sof(H3H)=Sof(C4H)=Sof(H4H)=
 Sof(C5H)=Sof(H5H)=Sof(C6H)=Sof(H6H)=1-FVAR(2)
 Sof(Cl1E)=Sof(Cl2E)=Sof(C2E)=Sof(C3E)=Sof(H3E)=Sof(C4E)=Sof(H4E)=Sof(C5E)=
 Sof(H5E)=Sof(C6E)=Sof(H6E)=Sof(C1E)=FVAR(2)
5.a Ternary CH refined with riding coordinates:
 C25(H25), C32(H32), C39(H39), C46(H46), C53(H53), C60(H60), C67(H67), C74(H74)
5.b Aromatic/amide H refined with riding coordinates:
 C3D(H3D), C4D(H4D), C5D(H5D), C6D(H6D), C3B(H3B), C4B(H4B), C5B(H5B),
 C6B(H6B), C3C(H3C), C4C(H4C), C5C(H5C), C6C(H6C), C27(H27), C28(H28), C29(H29),
  C30(H30), C34(H34), C35(H35), C36(H36), C37(H37), C41(H41), C42(H42),
 C43(H43), C44(H44), C48(H48), C49(H49), C50(H50), C51(H51), C55(H55), C56(H56),
  C57(H57), C58(H58), C62(H62), C63(H63), C64(H64), C65(H65), C69(H69),
 C70(H70), C71(H71), C72(H72), C76(H76), C77(H77), C78(H78), C79(H79), C3A(H3A),
  C4A(H4A), C5A(H5A), C6A(H6A), C2G(H2G), C3G(H3G), C4G(H4G), C5G(H5G),
 C3E(H3E), C4E(H4E), C5E(H5E), C6E(H6E), C3H(H3H), C4H(H4H), C5H(H5H), C6H(H6H)
5.c Fitted hexagon refined as free rotating group:
 C1D(C2D,C3D,C4D,C5D,C6D), C2B(C3B,C4B,C5B,C6B,C1B), C2C(C3C,C4C,C5C,C6C,C1C),
 C1A(C2A,C3A,C4A,C5A,C6A), C1G(C2G,C3G,C4G,C5G,C6G), C2E(C3E,C4E,C5E,C6E,C1E),
 C1H(C2H,C3H,C4H,C5H,C6H)
;

loop_
_space_group_symop_operation_xyz
'x, y, z'
'x, -y, z+1/2'
'x+1/2, y+1/2, z'
'x+1/2, -y+1/2, z+1/2'

loop_
_atom_site_label
_atom_site_type_symbol
_atom_site_fract_x
_atom_site_fract_y
_atom_site_fract_z
_atom_site_U_iso_or_equiv
_atom_site_adp_type
_atom_site_occupancy
_atom_site_site_symmetry_order
_atom_site_calc_flag
_atom_site_refinement_flags_posn
_atom_site_refinement_flags_adp
_atom_site_refinement_flags_occupancy
_atom_site_disorder_assembly
_atom_site_disorder_group
C1D C 0.2950(2) -0.0496(11) 0.4772(4) 0.0507(19) Uani 1 1 d . U . . .
C2D C 0.3079(3) -0.0598(11) 0.5301(4) 0.0519(19) Uani 1 1 d G U . . .
C3D C 0.3505(3) -0.0164(12) 0.5573(3) 0.056(2) Uani 1 1 d G U . . .
H3D H 0.3594 -0.0234 0.5934 0.068 Uiso 1 1 calc R . . . .
C4D C 0.3802(3) 0.0372(10) 0.5316(4) 0.056(2) Uani 1 1 d G U . . .
H4D H 0.4093 0.0669 0.5502 0.067 Uiso 1 1 calc R . . . .
C5D C 0.3673(3) 0.0475(10) 0.4787(4) 0.056(2) Uani 1 1 d G U . . .
H5D H 0.3876 0.0842 0.4612 0.067 Uiso 1 1 calc R . . . .
C6D C 0.3247(3) 0.0041(12) 0.4516(3) 0.050(2) Uani 1 1 d G U . . .
H6D H 0.3159 0.0111 0.4154 0.060 Uiso 1 1 calc R . . . .
Cl1D Cl 0.24297(13) -0.1000(4) 0.44041(17) 0.0558(9) Uani 1 1 d . U . . .
Cl2D Cl 0.27016(14) -0.1191(4) 0.56137(16) 0.0544(9) Uani 1 1 d . U . . .
Cl1B Cl 0.76314(15) 0.0529(4) 0.5000(2) 0.0649(10) Uani 1 1 d . U . . .
Cl2B Cl 0.66583(16) 0.1089(5) 0.5126(2) 0.0717(12) Uani 1 1 d . U . . .
C2B C 0.6842(4) -0.0515(8) 0.5105(5) 0.065(2) Uani 1 1 d . U . . .
C3B C 0.6558(3) -0.1552(11) 0.5138(5) 0.064(3) Uani 1 1 d G U . . .
H3B H 0.6261 -0.1391 0.5175 0.077 Uiso 1 1 calc R . . . .
C4B C 0.6708(3) -0.2827(9) 0.5118(5) 0.063(3) Uani 1 1 d G U . . .
H4B H 0.6513 -0.3536 0.5140 0.076 Uiso 1 1 calc R . . . .
C5B C 0.7142(4) -0.3063(8) 0.5064(5) 0.061(3) Uani 1 1 d G U . . .
H5B H 0.7245 -0.3934 0.5050 0.074 Uiso 1 1 calc R . . . .
C6B C 0.7427(3) -0.2026(10) 0.5031(5) 0.059(3) Uani 1 1 d G U . . .
H6B H 0.7724 -0.2187 0.4994 0.070 Uiso 1 1 calc R . . . .
C1B C 0.7277(3) -0.0751(9) 0.5051(5) 0.062(2) Uani 1 1 d G U . . .
Cl1C Cl 0.47515(17) 0.0574(5) 0.2949(2) 0.0714(12) Uani 1 1 d . U . . .
Cl2C Cl 0.40198(14) 0.0160(4) 0.35775(17) 0.0559(9) Uani 1 1 d . U . . .
C2C C 0.4600(3) 0.0174(12) 0.3887(4) 0.062(2) Uani 1 1 d . U . . .
C3C C 0.4751(3) 0.0063(12) 0.4415(4) 0.063(3) Uani 1 1 d G U . . .
H3C H 0.4537 -0.0046 0.4612 0.076 Uiso 1 1 calc R . . . .
C4C C 0.5213(4) 0.0111(12) 0.4653(3) 0.066(3) Uani 1 1 d G U . . .
H4C H 0.5315 0.0035 0.5013 0.079 Uiso 1 1 calc R . . . .
C5C C 0.5524(3) 0.0270(13) 0.4363(5) 0.067(3) Uani 1 1 d G U . . .
H5C H 0.5840 0.0303 0.4526 0.080 Uiso 1 1 calc R . . . .
C6C C 0.5374(4) 0.0382(13) 0.3836(5) 0.067(3) Uani 1 1 d G U . . .
H6C H 0.5587 0.0491 0.3638 0.080 Uiso 1 1 calc R . . . .
C1C C 0.4912(4) 0.0334(13) 0.3598(3) 0.067(2) Uani 1 1 d G U . . .
C1 C 0.4776(4) 0.3424(13) 0.5673(5) 0.0287(17) Uani 1 1 d . U . . .
O1 O 0.5189(3) 0.3490(8) 0.6510(3) 0.0278(15) Uani 1 1 d . U . . .
O2 O 0.3583(3) 0.3699(9) 0.5012(3) 0.0293(15) Uani 1 1 d . U . . .
C2 C 0.5241(4) 0.3432(13) 0.5675(5) 0.0288(17) Uani 1 1 d . U . . .
C3 C 0.5475(4) 0.3475(13) 0.5302(5) 0.0274(16) Uani 1 1 d . U . . .
O3 O 0.4529(3) 0.3565(8) 0.3534(3) 0.0271(14) Uani 1 1 d . U . . .
C4 C 0.5352(4) 0.3482(12) 0.4753(5) 0.0263(16) Uani 1 1 d . U . . .
O4 O 0.6131(2) 0.3672(8) 0.5039(3) 0.0236(14) Uani 1 1 d . U . . .
C5 C 0.4944(4) 0.3506(12) 0.4368(5) 0.0253(16) Uani 1 1 d . U . . .
C6 C 0.4471(4) 0.3479(12) 0.4358(5) 0.0239(16) Uani 1 1 d . U . . .
C7 C 0.4242(4) 0.3496(12) 0.4747(5) 0.0257(16) Uani 1 1 d . U . . .
C8 C 0.4356(4) 0.3484(12) 0.5276(5) 0.0262(16) Uani 1 1 d . U . . .
C9 C 0.4751(4) 0.3479(13) 0.6196(5) 0.0291(17) Uani 1 1 d . U . . .
C10 C 0.4348(4) 0.3558(13) 0.6319(5) 0.0294(17) Uani 1 1 d . U . . .
C11 C 0.3934(4) 0.3651(12) 0.5935(5) 0.0278(17) Uani 1 1 d . U . . .
C12 C 0.3966(4) 0.3604(13) 0.5431(5) 0.0273(17) Uani 1 1 d . U . . .
C13 C 0.3766(4) 0.3619(13) 0.4589(5) 0.0262(16) Uani 1 1 d . U . . .
C14 C 0.3525(4) 0.3715(12) 0.4090(4) 0.0251(16) Uani 1 1 d . U . . .
C15 C 0.3757(4) 0.3651(12) 0.3702(5) 0.0277(17) Uani 1 1 d . U . . .
C16 C 0.4238(4) 0.3550(12) 0.3863(5) 0.0261(17) Uani 1 1 d . U . . .
C17 C 0.4961(4) 0.3578(13) 0.3851(5) 0.0294(17) Uani 1 1 d . U . . .
C18 C 0.5372(4) 0.3698(13) 0.3724(5) 0.0300(17) Uani 1 1 d . U . . .
C19 C 0.5778(4) 0.3716(13) 0.4111(5) 0.0296(17) Uani 1 1 d . U . . .
C20 C 0.5763(4) 0.3584(13) 0.4605(5) 0.0262(17) Uani 1 1 d . U . . .
C21 C 0.5952(4) 0.3582(13) 0.5460(5) 0.0249(16) Uani 1 1 d . U . . .
C22 C 0.6186(4) 0.3591(12) 0.5954(5) 0.0264(17) Uani 1 1 d . U . . .
C23 C 0.5950(4) 0.3518(13) 0.6334(5) 0.0271(17) Uani 1 1 d . U . . .
C24 C 0.5480(4) 0.3458(13) 0.6189(5) 0.0293(17) Uani 1 1 d . U . . .
C25 C 0.3515(4) 0.3863(13) 0.6129(5) 0.0314(18) Uani 1 1 d . U . . .
H25 H 0.3226 0.3913 0.5854 0.038 Uiso 1 1 calc R . . . .
C26 C 0.3532(4) 0.2754(14) 0.6495(5) 0.0347(18) Uani 1 1 d . U . . .
C27 C 0.3170(4) 0.1848(14) 0.6471(5) 0.034(2) Uani 1 1 d . U . . .
H27 H 0.2893 0.1934 0.6213 0.041 Uiso 1 1 calc R . . . .
C28 C 0.3222(5) 0.0864(14) 0.6817(5) 0.037(2) Uani 1 1 d . U . . .
H28 H 0.2988 0.0237 0.6792 0.044 Uiso 1 1 calc R . . . .
C29 C 0.3618(5) 0.0777(14) 0.7205(5) 0.038(2) Uani 1 1 d . U . . .
H29 H 0.3644 0.0110 0.7453 0.045 Uiso 1 1 calc R . . . .
C30 C 0.3980(5) 0.1643(15) 0.7242(6) 0.040(2) Uani 1 1 d . U . . .
H30 H 0.4251 0.1557 0.7508 0.048 Uiso 1 1 calc R . . . .
C31 C 0.3936(5) 0.2621(15) 0.6885(5) 0.0359(18) Uani 1 1 d . U . . .
C32 C 0.4279(4) 0.3636(14) 0.6861(5) 0.0321(18) Uani 1 1 d . U . . .
H32 H 0.4567 0.3567 0.7139 0.038 Uiso 1 1 calc R . . . .
C33 C 0.4023(4) 0.4951(14) 0.6859(5) 0.0332(18) Uani 1 1 d . U . . .
C34 C 0.4168(5) 0.6021(14) 0.7183(5) 0.036(2) Uani 1 1 d . U . . .
H34 H 0.4436 0.5954 0.7454 0.043 Uiso 1 1 calc R . . . .
C35 C 0.3923(5) 0.7180(16) 0.7108(6) 0.041(2) Uani 1 1 d . U . . .
H35 H 0.4022 0.7908 0.7325 0.049 Uiso 1 1 calc R . . . .
C36 C 0.3524(5) 0.7253(15) 0.6706(5) 0.040(2) Uani 1 1 d . U . . .
H36 H 0.3348 0.8029 0.6661 0.048 Uiso 1 1 calc R . . . .
C37 C 0.3387(5) 0.6230(15) 0.6381(6) 0.038(2) Uani 1 1 d . U . . .
H37 H 0.3127 0.6319 0.6101 0.045 Uiso 1 1 calc R . . . .
C38 C 0.3621(4) 0.5083(14) 0.6454(5) 0.0338(18) Uani 1 1 d . U . . .
C39 C 0.3017(4) 0.3956(12) 0.3885(4) 0.0242(16) Uani 1 1 d . U . . .
H39 H 0.2851 0.4021 0.4157 0.029 Uiso 1 1 calc R . . . .
C40 C 0.2976(4) 0.5179(13) 0.3552(5) 0.0308(18) Uani 1 1 d . U . . .
C41 C 0.2766(4) 0.6323(13) 0.3624(5) 0.033(2) Uani 1 1 d . U . . .
H41 H 0.2615 0.6387 0.3888 0.040 Uiso 1 1 calc R . . . .
C42 C 0.2775(5) 0.7361(15) 0.3317(6) 0.040(2) Uani 1 1 d . U . . .
H42 H 0.2632 0.8149 0.3374 0.049 Uiso 1 1 calc R . . . .
C43 C 0.2991(5) 0.7310(15) 0.2917(6) 0.041(2) Uani 1 1 d . U . . .
H43 H 0.2986 0.8038 0.2700 0.049 Uiso 1 1 calc R . . . .
C44 C 0.3213(5) 0.6150(13) 0.2850(5) 0.035(2) Uani 1 1 d . U . . .
H44 H 0.3370 0.6090 0.2590 0.041 Uiso 1 1 calc R . . . .
C45 C 0.3203(4) 0.5081(13) 0.3169(5) 0.0307(18) Uani 1 1 d . U . . .
C46 C 0.3445(4) 0.3773(12) 0.3167(5) 0.0265(17) Uani 1 1 d . U . . .
H46 H 0.3607 0.3700 0.2891 0.032 Uiso 1 1 calc R . . . .
C47 C 0.3076(4) 0.2766(12) 0.3128(5) 0.0283(17) Uani 1 1 d . U . . .
C48 C 0.2956(4) 0.1792(13) 0.2753(5) 0.030(2) Uani 1 1 d . U . . .
H48 H 0.3113 0.1726 0.2494 0.036 Uiso 1 1 calc R . . . .
C49 C 0.2618(4) 0.0949(13) 0.2762(5) 0.033(2) Uani 1 1 d . U . . .
H49 H 0.2538 0.0300 0.2504 0.040 Uiso 1 1 calc R . . . .
C50 C 0.2382(4) 0.1009(13) 0.3139(5) 0.033(2) Uani 1 1 d . U . . .
H50 H 0.2147 0.0402 0.3138 0.039 Uiso 1 1 calc R . . . .
C51 C 0.2496(4) 0.1984(13) 0.3525(5) 0.031(2) Uani 1 1 d . U . . .
H51 H 0.2337 0.2053 0.3782 0.037 Uiso 1 1 calc R . . . .
C52 C 0.2855(4) 0.2840(12) 0.3512(5) 0.0271(17) Uani 1 1 d . U . . .
C53 C 0.5452(4) 0.3909(14) 0.3200(5) 0.0323(18) Uani 1 1 d . U . . .
H53 H 0.5163 0.3877 0.2924 0.039 Uiso 1 1 calc R . . . .
C54 C 0.5790(4) 0.2851(15) 0.3131(5) 0.0337(18) Uani 1 1 d . U . . .
C55 C 0.5737(5) 0.1966(15) 0.2755(5) 0.037(2) Uani 1 1 d . U . . .
H55 H 0.5468 0.1974 0.2483 0.044 Uiso 1 1 calc R . . . .
C56 C 0.6067(5) 0.1054(15) 0.2756(5) 0.036(2) Uani 1 1 d . U . . .
H56 H 0.6021 0.0426 0.2491 0.044 Uiso 1 1 calc R . . . .
C57 C 0.6474(5) 0.1039(15) 0.3152(5) 0.036(2) Uani 1 1 d . U . . .
H57 H 0.6705 0.0414 0.3156 0.043 Uiso 1 1 calc R . . . .
C58 C 0.6524(5) 0.1985(15) 0.3539(6) 0.037(2) Uani 1 1 d . U . . .
H58 H 0.6792 0.1997 0.3813 0.045 Uiso 1 1 calc R . . . .
C59 C 0.6193(4) 0.2875(14) 0.3522(5) 0.0338(18) Uani 1 1 d . U . . .
C60 C 0.6199(4) 0.3943(13) 0.3916(5) 0.0320(17) Uani 1 1 d . U . . .
H60 H 0.6488 0.3975 0.4193 0.038 Uiso 1 1 calc R . . . .
C61 C 0.6092(4) 0.5218(14) 0.3616(5) 0.0351(18) Uani 1 1 d . U . . .
C62 C 0.6341(5) 0.6369(15) 0.3718(6) 0.039(2) Uani 1 1 d . U . . .
H62 H 0.6616 0.6384 0.3980 0.047 Uiso 1 1 calc R . . . .
C63 C 0.6191(5) 0.7505(16) 0.3438(6) 0.044(2) Uani 1 1 d . U . . .
H63 H 0.6350 0.8307 0.3514 0.053 Uiso 1 1 calc R . . . .
C64 C 0.5799(5) 0.7398(17) 0.3042(6) 0.046(2) Uani 1 1 d . U . . .
H64 H 0.5694 0.8147 0.2840 0.055 Uiso 1 1 calc R . . . .
C65 C 0.5559(5) 0.6279(15) 0.2931(5) 0.039(2) Uani 1 1 d . U . . .
H65 H 0.5301 0.6245 0.2646 0.047 Uiso 1 1 calc R . . . .
C66 C 0.5683(4) 0.5213(14) 0.3224(5) 0.0337(18) Uani 1 1 d . U . . .
C67 C 0.6697(4) 0.3775(12) 0.6172(5) 0.0263(17) Uani 1 1 d . U . . .
H67 H 0.6864 0.3839 0.5900 0.032 Uiso 1 1 calc R . . . .
C68 C 0.6851(4) 0.2583(12) 0.6532(5) 0.0275(17) Uani 1 1 d . U . . .
C69 C 0.7191(4) 0.1724(13) 0.6523(5) 0.0288(19) Uani 1 1 d . U . . .
H69 H 0.7344 0.1777 0.6260 0.035 Uiso 1 1 calc R . . . .
C70 C 0.7313(4) 0.0792(13) 0.6890(5) 0.032(2) Uani 1 1 d . U . . .
H70 H 0.7548 0.0190 0.6882 0.038 Uiso 1 1 calc R . . . .
C71 C 0.7088(4) 0.0727(13) 0.7281(5) 0.0298(19) Uani 1 1 d . U . . .
H71 H 0.7175 0.0089 0.7542 0.036 Uiso 1 1 calc R . . . .
C72 C 0.6736(4) 0.1607(13) 0.7287(5) 0.0269(19) Uani 1 1 d . U . . .
H72 H 0.6580 0.1560 0.7547 0.032 Uiso 1 1 calc R . . . .
C73 C 0.6621(4) 0.2526(13) 0.6915(5) 0.0273(17) Uani 1 1 d . U . . .
C74 C 0.6259(4) 0.3629(13) 0.6883(5) 0.0278(17) Uani 1 1 d . U . . .
H74 H 0.6091 0.3570 0.7154 0.033 Uiso 1 1 calc R . . . .
C75 C 0.6520(4) 0.4909(13) 0.6891(5) 0.0300(17) Uani 1 1 d . U . . .
C76 C 0.6558(4) 0.5899(13) 0.7241(5) 0.0319(19) Uani 1 1 d . U . . .
H76 H 0.6404 0.5854 0.7503 0.038 Uiso 1 1 calc R . . . .
C77 C 0.6833(4) 0.6984(14) 0.7203(5) 0.035(2) Uani 1 1 d . U . . .
H77 H 0.6866 0.7669 0.7445 0.043 Uiso 1 1 calc R . . . .
C78 C 0.7058(4) 0.7071(13) 0.6811(5) 0.0316(19) Uani 1 1 d . U . . .
H78 H 0.7235 0.7814 0.6780 0.038 Uiso 1 1 calc R . . . .
C79 C 0.7012(4) 0.6039(13) 0.6473(5) 0.0302(19) Uani 1 1 d . U . . .
H79 H 0.7161 0.6084 0.6207 0.036 Uiso 1 1 calc R . . . .
C80 C 0.6760(4) 0.4958(13) 0.6508(5) 0.0290(17) Uani 1 1 d . U . . .
C1A C 0.5391(7) 0.7838(15) 0.6379(10) 0.0688(19) Uani 0.669(7) 1 d . U P A 1
C2A C 0.5159(6) 0.9007(19) 0.6372(11) 0.0685(19) Uani 0.669(7) 1 d G U P A 1
C3A C 0.5354(7) 1.0169(15) 0.6271(9) 0.068(2) Uani 0.669(7) 1 d G U P A 1
H3A H 0.5195 1.0968 0.6267 0.081 Uiso 0.669(7) 1 calc R . P A 1
C4A C 0.5781(7) 1.0163(16) 0.6177(8) 0.066(2) Uani 0.669(7) 1 d G U P A 1
H4A H 0.5914 1.0957 0.6108 0.080 Uiso 0.669(7) 1 calc R . P A 1
C5A C 0.6013(5) 0.899(2) 0.6184(9) 0.066(2) Uani 0.669(7) 1 d G U P A 1
H5A H 0.6305 0.8989 0.6119 0.080 Uiso 0.669(7) 1 calc R . P A 1
C6A C 0.5818(7) 0.7831(16) 0.6285(9) 0.068(2) Uani 0.669(7) 1 d G U P A 1
H6A H 0.5977 0.7032 0.6289 0.082 Uiso 0.669(7) 1 calc R . P A 1
Cl1A Cl 0.5188(3) 0.6383(7) 0.6533(3) 0.0701(16) Uani 0.669(7) 1 d . U P A 1
Cl2A Cl 0.4647(3) 0.9021(8) 0.6509(3) 0.0690(15) Uani 0.669(7) 1 d . U P A 1
C1G C 0.5253(13) 0.790(3) 0.638(2) 0.0691(19) Uani 0.331(7) 1 d . U P A 2
C2G C 0.5644(15) 0.737(3) 0.6290(19) 0.068(2) Uani 0.331(7) 1 d G U P A 2
H2G H 0.5675 0.6449 0.6270 0.082 Uiso 0.331(7) 1 calc R . P A 2
C3G C 0.5988(12) 0.818(4) 0.6223(18) 0.067(3) Uani 0.331(7) 1 d G U P A 2
H3G H 0.6255 0.7824 0.6159 0.080 Uiso 0.331(7) 1 calc R . P A 2
C4G C 0.5942(12) 0.953(4) 0.6252(18) 0.067(2) Uani 0.331(7) 1 d G U P A 2
H4G H 0.6177 1.0087 0.6206 0.081 Uiso 0.331(7) 1 calc R . P A 2
C5G C 0.5551(15) 1.006(3) 0.6346(19) 0.068(2) Uani 0.331(7) 1 d G U P A 2
H5G H 0.5520 1.0976 0.6365 0.081 Uiso 0.331(7) 1 calc R . P A 2
C6G C 0.5207(12) 0.924(4) 0.641(2) 0.0686(19) Uani 0.331(7) 1 d G U P A 2
Cl1G Cl 0.4875(6) 0.6875(16) 0.6474(6) 0.071(2) Uani 0.331(7) 1 d . U P A 2
Cl2G Cl 0.4749(6) 0.9906(17) 0.6580(6) 0.072(2) Uani 0.331(7) 1 d . U P A 2
Cl1E Cl 0.4732(13) 0.689(3) 0.3630(17) 0.072(2) Uani 0.179(11) 1 d . U P B 1
Cl2E Cl 0.5437(10) 0.675(3) 0.4827(16) 0.075(2) Uani 0.179(11) 1 d . U P B 1
C2E C 0.478(2) 0.668(9) 0.467(4) 0.072(2) Uani 0.179(11) 1 d . U P B 1
C3E C 0.460(3) 0.677(7) 0.509(3) 0.071(2) Uani 0.179(11) 1 d G U P B 1
H3E H 0.4798 0.6683 0.5429 0.085 Uiso 0.179(11) 1 calc R . P B 1
C4E C 0.414(3) 0.698(7) 0.503(3) 0.071(3) Uani 0.179(11) 1 d G U P B 1
H4E H 0.4019 0.7040 0.5313 0.085 Uiso 0.179(11) 1 calc R . P B 1
C5E C 0.386(2) 0.711(8) 0.454(4) 0.071(3) Uani 0.179(11) 1 d G U P B 1
H5E H 0.3543 0.7253 0.4489 0.085 Uiso 0.179(11) 1 calc R . P B 1
C6E C 0.404(3) 0.702(11) 0.412(3) 0.071(2) Uani 0.179(11) 1 d G U P B 1
H6E H 0.3845 0.7109 0.3782 0.085 Uiso 0.179(11) 1 calc R . P B 1
C1E C 0.450(3) 0.681(11) 0.419(3) 0.072(2) Uani 0.179(11) 1 d G U P B 1
Cl1H Cl 0.4523(3) 0.6833(6) 0.3496(3) 0.0737(16) Uani 0.821(11) 1 d . U P B 2
Cl2H Cl 0.5405(2) 0.6761(5) 0.4438(3) 0.0742(18) Uani 0.821(11) 1 d . U P B 2
C1H C 0.4495(7) 0.683(2) 0.4127(6) 0.072(2) Uani 0.821(11) 1 d . U P B 2
C2H C 0.4877(6) 0.6788(19) 0.4538(8) 0.072(2) Uani 0.821(11) 1 d G U P B 2
C3H C 0.4829(6) 0.6814(15) 0.5033(7) 0.071(2) Uani 0.821(11) 1 d G U P B 2
H3H H 0.5091 0.6785 0.5314 0.085 Uiso 0.821(11) 1 calc R . P B 2
C4H C 0.4399(7) 0.6884(16) 0.5118(6) 0.071(2) Uani 0.821(11) 1 d G U P B 2
H4H H 0.4367 0.6902 0.5456 0.085 Uiso 0.821(11) 1 calc R . P B 2
C5H C 0.4017(5) 0.6926(17) 0.4707(8) 0.071(2) Uani 0.821(11) 1 d G U P B 2
H5H H 0.3723 0.6974 0.4764 0.085 Uiso 0.821(11) 1 calc R . P B 2
C6H C 0.4065(6) 0.690(2) 0.4211(6) 0.070(2) Uani 0.821(11) 1 d G U P B 2
H6H H 0.3803 0.6929 0.3930 0.085 Uiso 0.821(11) 1 calc R . P B 2

loop_
_atom_site_aniso_label
_atom_site_aniso_U_11
_atom_site_aniso_U_22
_atom_site_aniso_U_33
_atom_site_aniso_U_23
_atom_site_aniso_U_13
_atom_site_aniso_U_12
C1D 0.037(3) 0.050(4) 0.067(4) -0.004(4) 0.017(3) 0.003(3)
C2D 0.041(3) 0.052(4) 0.066(4) -0.001(4) 0.020(3) 0.002(3)
C3D 0.049(4) 0.051(4) 0.069(5) -0.003(4) 0.014(4) 0.001(4)
C4D 0.049(5) 0.046(5) 0.072(5) -0.004(5) 0.015(5) 0.002(4)
C5D 0.045(4) 0.051(5) 0.073(5) -0.002(5) 0.019(5) 0.002(4)
C6D 0.039(4) 0.050(4) 0.066(5) 0.000(4) 0.021(4) 0.001(4)
Cl1D 0.0379(18) 0.057(2) 0.071(2) -0.0098(19) 0.0101(17) -0.0008(17)
Cl2D 0.0452(19) 0.054(2) 0.068(2) 0.0066(18) 0.0236(17) -0.0004(17)
Cl1B 0.058(2) 0.060(2) 0.074(2) -0.010(2) 0.013(2) 0.0024(19)
Cl2B 0.064(2) 0.060(2) 0.087(3) -0.015(2) 0.011(2) 0.013(2)
C2B 0.059(4) 0.059(4) 0.073(4) -0.008(4) 0.008(4) 0.013(4)
C3B 0.059(5) 0.060(5) 0.066(5) -0.004(5) 0.005(4) 0.016(4)
C4B 0.060(5) 0.061(5) 0.061(5) -0.001(5) 0.003(5) 0.014(5)
C5B 0.060(5) 0.059(5) 0.057(5) -0.002(5) 0.000(5) 0.011(5)
C6B 0.055(5) 0.059(5) 0.055(4) -0.003(5) 0.002(5) 0.006(4)
C1B 0.057(4) 0.059(4) 0.065(4) -0.009(4) 0.007(4) 0.008(3)
Cl1C 0.053(2) 0.069(3) 0.094(3) 0.003(2) 0.022(2) -0.013(2)
Cl2C 0.0439(19) 0.050(2) 0.073(2) -0.0007(19) 0.0136(18) 0.0012(17)
C2C 0.050(4) 0.051(4) 0.083(4) -0.001(4) 0.013(4) 0.001(4)
C3C 0.052(5) 0.051(5) 0.083(5) -0.003(5) 0.012(5) 0.005(5)
C4C 0.056(5) 0.050(5) 0.087(6) -0.004(5) 0.009(5) 0.008(5)
C5C 0.055(5) 0.050(5) 0.091(6) -0.003(5) 0.009(5) 0.006(5)
C6C 0.052(5) 0.052(5) 0.092(5) -0.003(5) 0.010(5) 0.001(4)
C1C 0.052(4) 0.057(4) 0.092(4) 0.000(4) 0.015(4) -0.002(4)
C1 0.016(3) 0.035(3) 0.035(3) 0.007(3) 0.007(3) 0.000(3)
O1 0.015(3) 0.039(3) 0.030(3) 0.001(3) 0.007(3) 0.007(3)
O2 0.020(3) 0.036(3) 0.032(3) 0.003(3) 0.006(3) -0.004(3)
C2 0.017(3) 0.035(3) 0.034(3) 0.007(3) 0.007(3) 0.002(3)
C3 0.016(3) 0.032(3) 0.034(3) 0.005(3) 0.007(3) -0.003(3)
O3 0.021(3) 0.034(3) 0.027(3) -0.003(3) 0.008(3) -0.001(3)
C4 0.014(3) 0.032(3) 0.032(3) 0.003(3) 0.004(3) -0.001(3)
O4 0.012(3) 0.032(3) 0.027(3) 0.002(3) 0.006(3) 0.003(2)
C5 0.016(3) 0.033(3) 0.028(3) 0.001(3) 0.006(3) -0.001(3)
C6 0.018(3) 0.025(3) 0.030(3) 0.000(3) 0.009(3) 0.004(3)
C7 0.019(3) 0.028(3) 0.032(3) 0.002(3) 0.010(3) 0.002(3)
C8 0.018(3) 0.029(3) 0.032(3) 0.005(3) 0.007(3) 0.000(3)
C9 0.015(3) 0.036(3) 0.035(3) 0.004(3) 0.005(3) 0.001(3)
C10 0.019(3) 0.037(3) 0.032(3) 0.000(3) 0.006(3) 0.001(3)
C11 0.017(3) 0.033(3) 0.033(3) -0.001(3) 0.006(3) -0.001(3)
C12 0.017(3) 0.033(3) 0.031(3) 0.002(3) 0.005(3) -0.003(3)
C13 0.018(3) 0.031(3) 0.033(3) 0.001(3) 0.013(3) -0.001(3)
C14 0.016(3) 0.029(3) 0.033(3) -0.001(3) 0.011(3) -0.001(3)
C15 0.019(3) 0.031(3) 0.035(3) -0.001(3) 0.010(3) 0.003(3)
C16 0.020(3) 0.030(3) 0.031(3) -0.001(3) 0.011(3) 0.005(3)
C17 0.019(3) 0.035(3) 0.032(3) -0.002(3) 0.002(3) -0.002(3)
C18 0.021(3) 0.035(3) 0.033(3) -0.003(3) 0.005(3) -0.001(3)
C19 0.018(3) 0.036(3) 0.035(3) -0.003(3) 0.008(3) 0.000(3)
C20 0.015(3) 0.033(3) 0.031(3) -0.001(3) 0.005(3) 0.003(3)
C21 0.013(3) 0.032(3) 0.032(3) 0.003(3) 0.008(3) 0.001(3)
C22 0.012(3) 0.032(3) 0.034(3) 0.004(3) 0.005(3) 0.002(3)
C23 0.014(3) 0.036(3) 0.033(3) 0.004(3) 0.009(3) 0.005(3)
C24 0.016(3) 0.038(3) 0.035(3) 0.006(3) 0.008(3) 0.006(3)
C25 0.021(3) 0.038(4) 0.037(3) 0.000(3) 0.010(3) 0.002(3)
C26 0.025(3) 0.042(4) 0.040(4) 0.001(3) 0.014(3) -0.003(3)
C27 0.024(4) 0.040(4) 0.043(4) -0.002(4) 0.017(4) -0.006(4)
C28 0.028(4) 0.042(4) 0.046(4) -0.006(4) 0.020(4) -0.006(4)
C29 0.031(4) 0.042(4) 0.046(4) -0.004(4) 0.019(4) -0.006(4)
C30 0.034(4) 0.044(4) 0.044(4) -0.001(4) 0.015(4) -0.007(4)
C31 0.030(3) 0.041(4) 0.038(3) -0.001(3) 0.012(3) -0.004(3)
C32 0.025(3) 0.041(4) 0.032(3) 0.002(3) 0.010(3) -0.001(3)
C33 0.023(3) 0.044(4) 0.036(3) -0.004(3) 0.014(3) -0.002(3)
C34 0.026(4) 0.047(4) 0.038(4) -0.008(4) 0.016(3) -0.009(4)
C35 0.036(4) 0.050(5) 0.042(4) -0.007(4) 0.017(4) -0.007(4)
C36 0.034(4) 0.046(5) 0.044(4) -0.004(4) 0.019(4) -0.003(4)
C37 0.030(4) 0.044(4) 0.042(4) -0.004(4) 0.015(4) 0.000(4)
C38 0.023(3) 0.042(4) 0.039(4) -0.003(3) 0.013(3) 0.000(3)
C39 0.017(3) 0.028(3) 0.030(3) -0.003(3) 0.010(3) 0.001(3)
C40 0.023(3) 0.031(3) 0.037(3) -0.003(3) 0.005(3) 0.000(3)
C41 0.025(4) 0.033(4) 0.040(4) -0.004(4) 0.006(4) 0.002(4)
C42 0.035(4) 0.036(4) 0.047(4) 0.001(4) 0.004(4) 0.002(4)
C43 0.034(4) 0.040(4) 0.046(4) 0.005(4) 0.008(4) -0.002(4)
C44 0.027(4) 0.035(4) 0.040(4) 0.002(4) 0.007(4) -0.005(4)
C45 0.023(3) 0.033(3) 0.035(3) -0.001(3) 0.007(3) -0.001(3)
C46 0.019(3) 0.030(3) 0.031(3) 0.001(3) 0.007(3) 0.002(3)
C47 0.020(3) 0.029(3) 0.033(3) 0.003(3) 0.001(3) 0.003(3)
C48 0.023(4) 0.027(4) 0.036(4) 0.002(4) 0.002(3) 0.001(3)
C49 0.026(4) 0.028(4) 0.039(4) 0.002(4) -0.002(4) 0.001(4)
C50 0.028(4) 0.027(4) 0.039(4) 0.001(4) 0.000(4) -0.001(4)
C51 0.027(4) 0.026(4) 0.037(4) 0.000(4) 0.005(3) 0.000(3)
C52 0.021(3) 0.029(3) 0.031(3) -0.001(3) 0.006(3) 0.003(3)
C53 0.024(3) 0.040(4) 0.033(3) -0.001(3) 0.008(3) 0.002(3)
C54 0.029(3) 0.044(4) 0.032(3) 0.001(3) 0.014(3) -0.004(3)
C55 0.032(4) 0.048(4) 0.033(4) 0.000(4) 0.016(3) -0.007(4)
C56 0.031(4) 0.049(4) 0.035(4) -0.001(4) 0.019(4) -0.007(4)
C57 0.030(4) 0.045(4) 0.040(4) 0.000(4) 0.020(4) -0.003(4)
C58 0.027(4) 0.045(4) 0.042(4) 0.001(4) 0.013(4) 0.001(4)
C59 0.025(3) 0.042(4) 0.037(3) 0.002(3) 0.013(3) -0.001(3)
C60 0.021(3) 0.041(4) 0.037(3) 0.000(3) 0.012(3) -0.002(3)
C61 0.026(3) 0.046(4) 0.037(3) 0.000(3) 0.013(3) -0.005(3)
C62 0.033(4) 0.049(5) 0.040(4) 0.001(4) 0.015(4) -0.007(4)
C63 0.040(4) 0.047(5) 0.046(4) 0.004(4) 0.013(4) -0.003(4)
C64 0.041(4) 0.050(5) 0.046(4) 0.004(4) 0.011(4) 0.003(4)
C65 0.031(4) 0.048(4) 0.040(4) 0.004(4) 0.011(4) 0.003(4)
C66 0.025(3) 0.045(4) 0.034(3) 0.001(3) 0.013(3) 0.000(3)
C67 0.012(3) 0.034(3) 0.033(3) 0.002(3) 0.005(3) 0.000(3)
C68 0.007(3) 0.037(3) 0.037(3) 0.001(3) 0.003(3) -0.001(3)
C69 0.005(3) 0.038(4) 0.043(4) -0.002(4) 0.005(3) 0.001(3)
C70 0.012(4) 0.036(4) 0.046(4) 0.001(4) 0.004(3) 0.002(3)
C71 0.012(3) 0.036(4) 0.040(4) 0.005(4) 0.004(3) 0.001(3)
C72 0.010(3) 0.036(4) 0.035(4) 0.006(4) 0.006(3) 0.000(3)
C73 0.010(3) 0.036(3) 0.033(3) 0.002(3) 0.002(3) 0.003(3)
C74 0.013(3) 0.036(3) 0.034(3) 0.002(3) 0.005(3) 0.001(3)
C75 0.014(3) 0.037(4) 0.037(3) 0.001(3) 0.004(3) -0.001(3)
C76 0.014(3) 0.041(4) 0.040(4) 0.000(4) 0.007(3) 0.003(4)
C77 0.017(4) 0.038(4) 0.048(4) 0.000(4) 0.003(4) 0.004(4)
C78 0.012(3) 0.033(4) 0.050(4) 0.001(4) 0.007(3) 0.001(3)
C79 0.013(3) 0.035(4) 0.042(4) 0.002(4) 0.007(3) -0.001(3)
C80 0.015(3) 0.034(3) 0.036(3) 0.005(3) 0.004(3) -0.001(3)
C1A 0.077(4) 0.058(3) 0.074(3) 0.003(3) 0.024(3) -0.008(3)
C2A 0.073(4) 0.059(3) 0.076(3) 0.003(3) 0.025(3) -0.003(3)
C3A 0.072(4) 0.059(4) 0.076(4) 0.005(4) 0.025(4) -0.005(4)
C4A 0.071(5) 0.057(4) 0.075(4) 0.005(4) 0.026(4) -0.007(4)
C5A 0.072(5) 0.056(4) 0.074(4) 0.004(4) 0.025(4) -0.006(4)
C6A 0.075(4) 0.057(4) 0.074(4) 0.003(4) 0.024(4) -0.006(4)
Cl1A 0.083(4) 0.056(3) 0.073(3) 0.002(3) 0.024(3) -0.010(3)
Cl2A 0.065(3) 0.065(3) 0.081(3) 0.003(3) 0.027(3) 0.000(3)
C1G 0.077(4) 0.058(3) 0.075(3) 0.003(3) 0.024(3) -0.007(3)
C2G 0.077(4) 0.057(4) 0.074(4) 0.003(4) 0.024(4) -0.008(4)
C3G 0.074(5) 0.057(4) 0.074(4) 0.004(4) 0.025(4) -0.006(4)
C4G 0.073(4) 0.058(4) 0.074(4) 0.005(4) 0.025(4) -0.006(4)
C5G 0.073(4) 0.058(4) 0.075(4) 0.004(4) 0.025(4) -0.005(4)
C6G 0.073(4) 0.060(3) 0.076(3) 0.003(3) 0.025(3) -0.003(3)
Cl1G 0.079(4) 0.061(4) 0.075(4) 0.004(4) 0.023(4) -0.013(4)
Cl2G 0.072(4) 0.064(4) 0.081(4) 0.000(4) 0.024(4) 0.005(4)
Cl1E 0.068(5) 0.037(4) 0.110(5) -0.002(4) 0.018(4) 0.000(4)
Cl2E 0.063(4) 0.040(4) 0.118(5) -0.003(4) 0.017(4) -0.001(4)
C2E 0.064(4) 0.035(3) 0.113(5) -0.003(4) 0.017(4) -0.001(3)
C3E 0.064(4) 0.033(3) 0.113(5) -0.003(4) 0.017(4) -0.001(4)
C4E 0.064(5) 0.032(4) 0.112(5) -0.003(4) 0.016(5) -0.002(4)
C5E 0.064(5) 0.033(4) 0.112(5) -0.003(4) 0.016(4) -0.002(4)
C6E 0.065(4) 0.034(4) 0.112(5) -0.003(4) 0.017(4) -0.002(4)
C1E 0.066(4) 0.036(3) 0.111(4) -0.002(3) 0.017(4) -0.001(3)
Cl1H 0.074(4) 0.039(2) 0.106(4) -0.001(2) 0.018(3) -0.002(3)
Cl2H 0.056(3) 0.041(2) 0.123(5) -0.003(3) 0.020(3) 0.000(2)
C1H 0.066(4) 0.036(3) 0.111(4) -0.002(3) 0.017(4) -0.001(3)
C2H 0.063(4) 0.037(3) 0.114(5) -0.002(3) 0.017(4) -0.001(3)
C3H 0.065(4) 0.033(4) 0.113(5) -0.003(4) 0.017(4) -0.001(4)
C4H 0.064(4) 0.033(3) 0.112(5) -0.004(4) 0.017(4) -0.001(4)
C5H 0.064(4) 0.032(3) 0.112(5) -0.003(4) 0.016(4) -0.002(4)
C6H 0.064(4) 0.033(3) 0.111(5) -0.003(4) 0.017(4) -0.002(4)

loop_
_atom_type_symbol
_atom_type_description
_atom_type_scat_dispersion_real
_atom_type_scat_dispersion_imag
_atom_type_scat_source
C C 0.0140 0.0070 'International Tables Vol C Tables 4.2.6.8 and 6.1.1.4'
H H 0.0000 0.0000 'International Tables Vol C Tables 4.2.6.8 and 6.1.1.4'
Cl Cl 0.3280 0.5430 'International Tables Vol C Tables 4.2.6.8 and 6.1.1.4'
O O 0.0390 0.0250 'International Tables Vol C Tables 4.2.6.8 and 6.1.1.4'

loop_
_geom_angle_atom_site_label_1
_geom_angle_atom_site_label_2
_geom_angle_atom_site_label_3
_geom_angle
_geom_angle_site_symmetry_1
_geom_angle_site_symmetry_3
C2D C1D C6D 120.0 . .
C2D C1D Cl1D 123.3(6) . .
C6D C1D Cl1D 116.7(6) . .
C1D C2D Cl2D 119.5(6) . .
C3D C2D C1D 120.0 . .
C3D C2D Cl2D 120.5(6) . .
C2D C3D H3D 120.0 . .
C2D C3D C4D 120.0 . .
C4D C3D H3D 120.0 . .
C3D C4D H4D 120.0 . .
C5D C4D C3D 120.0 . .
C5D C4D H4D 120.0 . .
C4D C5D H5D 120.0 . .
C4D C5D C6D 120.0 . .
C6D C5D H5D 120.0 . .
C1D C6D H6D 120.0 . .
C5D C6D C1D 120.0 . .
C5D C6D H6D 120.0 . .
C3B C2B Cl2B 120.6(7) . .
C3B C2B C1B 120.0 . .
C1B C2B Cl2B 119.4(7) . .
C2B C3B H3B 120.0 . .
C2B C3B C4B 120.0 . .
C4B C3B H3B 120.0 . .
C3B C4B H4B 120.0 . .
C3B C4B C5B 120.0 . .
C5B C4B H4B 120.0 . .
C4B C5B H5B 120.0 . .
C6B C5B C4B 120.0 . .
C6B C5B H5B 120.0 . .
C5B C6B H6B 120.0 . .
C5B C6B C1B 120.0 . .
C1B C6B H6B 120.0 . .
C2B C1B Cl1B 120.5(6) . .
C6B C1B Cl1B 119.4(6) . .
C6B C1B C2B 120.0 . .
C3C C2C Cl2C 121.1(7) . .
C3C C2C C1C 120.0 . .
C1C C2C Cl2C 118.9(7) . .
C2C C3C H3C 120.0 . .
C4C C3C C2C 120.0 . .
C4C C3C H3C 120.0 . .
C3C C4C H4C 120.0 . .
C3C C4C C5C 120.0 . .
C5C C4C H4C 120.0 . .
C4C C5C H5C 120.0 . .
C6C C5C C4C 120.0 . .
C6C C5C H5C 120.0 . .
C5C C6C H6C 120.0 . .
C5C C6C C1C 120.0 . .
C1C C6C H6C 120.0 . .
C2C C1C Cl1C 122.7(7) . .
C6C C1C Cl1C 117.1(7) . .
C6C C1C C2C 120.0 . .
C2 C1 C8 133.9(12) . .
C2 C1 C9 107.7(11) . .
C9 C1 C8 118.2(11) . .
C9 O1 C24 106.3(9) . .
C12 O2 C13 103.6(8) . .
C3 C2 C1 134.7(12) . .
C3 C2 C24 119.8(11) . .
C24 C2 C1 105.3(11) . .
C2 C3 C4 135.5(12) . .
C2 C3 C21 117.8(11) . .
C21 C3 C4 106.6(11) . .
C17 O3 C16 105.2(9) . .
C5 C4 C3 135.6(12) . .
C5 C4 C20 117.8(11) . .
C20 C4 C3 106.4(11) . .
C21 O4 C20 106.7(8) . .
C4 C5 C6 134.9(12) . .
C4 C5 C17 119.0(11) . .
C17 C5 C6 106.1(11) . .
C7 C6 C5 132.6(12) . .
C16 C6 C5 106.4(11) . .
C16 C6 C7 120.8(11) . .
C8 C7 C6 137.4(12) . .
C8 C7 C13 106.1(11) . .
C13 C7 C6 116.4(11) . .
C7 C8 C1 135.2(12) . .
C12 C8 C1 116.5(11) . .
C12 C8 C7 108.2(11) . .
O1 C9 C1 108.6(10) . .
C10 C9 C1 121.7(11) . .
C10 C9 O1 129.6(12) . .
C9 C10 C11 120.9(12) . .
C9 C10 C32 126.4(12) . .
C11 C10 C32 112.6(11) . .
C10 C11 C25 115.0(11) . .
C12 C11 C10 116.4(11) . .
C12 C11 C25 128.5(11) . .
C8 C12 O2 111.3(11) . .
C8 C12 C11 126.2(11) . .
C11 C12 O2 122.4(11) . .
C7 C13 O2 110.7(10) . .
C14 C13 O2 125.6(10) . .
C14 C13 C7 123.6(11) . .
C13 C14 C15 119.4(11) . .
C13 C14 C39 127.4(11) . .
C15 C14 C39 113.1(10) . .
C14 C15 C16 116.7(11) . .
C14 C15 C46 113.4(10) . .
C16 C15 C46 129.8(11) . .
O3 C16 C15 124.9(11) . .
C6 C16 O3 112.1(10) . .
C6 C16 C15 123.0(11) . .
O3 C17 C5 110.1(10) . .
O3 C17 C18 128.7(12) . .
C18 C17 C5 121.1(11) . .
C17 C18 C19 119.6(12) . .
C17 C18 C53 128.3(11) . .
C19 C18 C53 112.0(11) . .
C18 C19 C60 113.6(11) . .
C20 C19 C18 119.2(12) . .
C20 C19 C60 127.2(11) . .
O4 C20 C4 109.9(10) . .
C19 C20 C4 123.1(11) . .
C19 C20 O4 126.6(11) . .
O4 C21 C3 110.3(10) . .
C22 C21 C3 122.8(11) . .
C22 C21 O4 126.9(10) . .
C21 C22 C23 119.5(11) . .
C21 C22 C67 127.5(11) . .
C23 C22 C67 112.8(10) . .
C22 C23 C74 113.9(10) . .
C24 C23 C22 118.9(11) . .
C24 C23 C74 127.0(11) . .
C2 C24 O1 112.0(10) . .
C23 C24 O1 126.8(11) . .
C23 C24 C2 121.0(12) . .
C11 C25 H25 113.9 . .
C26 C25 C11 103.6(10) . .
C26 C25 H25 113.9 . .
C26 C25 C38 105.9(11) . .
C38 C25 C11 104.5(10) . .
C38 C25 H25 113.9 . .
C27 C26 C25 124.5(12) . .
C31 C26 C25 116.3(12) . .
C31 C26 C27 119.1(13) . .
C26 C27 H27 120.1 . .
C28 C27 C26 119.9(13) . .
C28 C27 H27 120.1 . .
C27 C28 H28 120.1 . .
C27 C28 C29 119.8(13) . .
C29 C28 H28 120.1 . .
C28 C29 H29 119.0 . .
C28 C29 C30 122.0(14) . .
C30 C29 H29 119.0 . .
C29 C30 H30 120.7 . .
C31 C30 C29 118.7(14) . .
C31 C30 H30 120.7 . .
C26 C31 C32 112.8(12) . .
C30 C31 C26 120.4(13) . .
C30 C31 C32 126.8(13) . .
C10 C32 H32 114.0 . .
C10 C32 C33 103.6(10) . .
C31 C32 C10 106.0(11) . .
C31 C32 H32 114.0 . .
C31 C32 C33 104.3(11) . .
C33 C32 H32 114.0 . .
C34 C33 C32 126.6(12) . .
C34 C33 C38 118.5(13) . .
C38 C33 C32 114.6(12) . .
C33 C34 H34 119.8 . .
C35 C34 C33 120.4(13) . .
C35 C34 H34 119.8 . .
C34 C35 H35 120.6 . .
C34 C35 C36 118.8(13) . .
C36 C35 H35 120.6 . .
C35 C36 H36 119.4 . .
C37 C36 C35 121.2(14) . .
C37 C36 H36 119.4 . .
C36 C37 H37 119.8 . .
C38 C37 C36 120.5(14) . .
C38 C37 H37 119.8 . .
C33 C38 C25 112.4(12) . .
C37 C38 C25 127.1(12) . .
C37 C38 C33 120.5(13) . .
C14 C39 H39 113.7 . .
C14 C39 C40 105.5(10) . .
C14 C39 C52 104.2(9) . .
C40 C39 H39 113.7 . .
C52 C39 H39 113.7 . .
C52 C39 C40 105.1(10) . .
C41 C40 C39 125.8(12) . .
C41 C40 C45 120.5(13) . .
C45 C40 C39 113.6(11) . .
C40 C41 H41 120.0 . .
C42 C41 C40 119.9(13) . .
C42 C41 H41 120.0 . .
C41 C42 H42 118.9 . .
C41 C42 C43 122.1(14) . .
C43 C42 H42 118.9 . .
C42 C43 H43 121.0 . .
C42 C43 C44 118.1(13) . .
C44 C43 H43 121.0 . .
C43 C44 H44 120.3 . .
C45 C44 C43 119.4(13) . .
C45 C44 H44 120.3 . .
C40 C45 C44 120.0(12) . .
C40 C45 C46 113.5(11) . .
C44 C45 C46 126.4(12) . .
C15 C46 H46 113.6 . .
C45 C46 C15 104.6(10) . .
C45 C46 H46 113.6 . .
C47 C46 C15 106.3(10) . .
C47 C46 C45 104.4(10) . .
C47 C46 H46 113.6 . .
C48 C47 C46 125.9(12) . .
C52 C47 C46 114.1(11) . .
C52 C47 C48 120.0(12) . .
C47 C48 H48 120.0 . .
C49 C48 C47 120.0(13) . .
C49 C48 H48 120.0 . .
C48 C49 H49 119.2 . .
C48 C49 C50 121.6(13) . .
C50 C49 H49 119.2 . .
C49 C50 H50 120.1 . .
C49 C50 C51 119.8(12) . .
C51 C50 H50 120.1 . .
C50 C51 H51 121.3 . .
C52 C51 C50 117.4(12) . .
C52 C51 H51 121.3 . .
C47 C52 C39 113.9(11) . .
C47 C52 C51 121.1(12) . .
C51 C52 C39 124.9(11) . .
C18 C53 H53 111.9 . .
C18 C53 C54 106.7(11) . .
C54 C53 H53 111.9 . .
C66 C53 C18 105.9(11) . .
C66 C53 H53 111.9 . .
C66 C53 C54 108.1(10) . .
C55 C54 C53 128.0(12) . .
C55 C54 C59 119.7(13) . .
C59 C54 C53 112.3(12) . .
C54 C55 H55 119.5 . .
C54 C55 C56 121.0(13) . .
C56 C55 H55 119.5 . .
C55 C56 H56 119.7 . .
C55 C56 C57 120.5(13) . .
C57 C56 H56 119.7 . .
C56 C57 H57 121.2 . .
C58 C57 C56 117.6(13) . .
C58 C57 H57 121.2 . .
C57 C58 H58 119.9 . .
C59 C58 C57 120.2(13) . .
C59 C58 H58 119.9 . .
C54 C59 C60 113.1(12) . .
C58 C59 C54 121.0(13) . .
C58 C59 C60 125.9(12) . .
C19 C60 H60 113.5 . .
C19 C60 C61 103.3(10) . .
C59 C60 C19 105.9(10) . .
C59 C60 H60 113.5 . .
C59 C60 C61 106.3(11) . .
C61 C60 H60 113.5 . .
C62 C61 C60 126.0(12) . .
C62 C61 C66 118.8(13) . .
C66 C61 C60 115.1(12) . .
C61 C62 H62 119.6 . .
C61 C62 C63 120.8(13) . .
C63 C62 H62 119.6 . .
C62 C63 H63 121.7 . .
C64 C63 C62 116.6(15) . .
C64 C63 H63 121.7 . .
C63 C64 H64 118.4 . .
C65 C64 C63 123.2(15) . .
C65 C64 H64 118.4 . .
C64 C65 H65 119.9 . .
C66 C65 C64 120.2(13) . .
C66 C65 H65 119.9 . .
C61 C66 C53 110.3(12) . .
C65 C66 C53 129.7(12) . .
C65 C66 C61 120.0(13) . .
C22 C67 H67 112.7 . .
C22 C67 C68 104.9(9) . .
C68 C67 H67 112.7 . .
C80 C67 C22 106.9(10) . .
C80 C67 H67 112.7 . .
C80 C67 C68 106.4(10) . .
C69 C68 C67 127.0(11) . .
C69 C68 C73 121.0(12) . .
C73 C68 C67 111.8(10) . .
C68 C69 H69 119.9 . .
C70 C69 C68 120.3(12) . .
C70 C69 H69 119.9 . .
C69 C70 H70 120.2 . .
C69 C70 C71 119.5(11) . .
C71 C70 H70 120.2 . .
C70 C71 H71 120.0 . .
C72 C71 C70 120.0(12) . .
C72 C71 H71 120.0 . .
C71 C72 H72 120.4 . .
C73 C72 C71 119.2(11) . .
C73 C72 H72 120.4 . .
C68 C73 C74 114.3(10) . .
C72 C73 C68 119.9(11) . .
C72 C73 C74 125.7(11) . .
C23 C74 C73 104.1(10) . .
C23 C74 H74 113.8 . .
C73 C74 H74 113.8 . .
C75 C74 C23 105.1(10) . .
C75 C74 C73 105.2(9) . .
C75 C74 H74 113.8 . .
C76 C75 C74 126.3(11) . .
C76 C75 C80 121.0(12) . .
C80 C75 C74 112.6(11) . .
C75 C76 H76 120.8 . .
C75 C76 C77 118.4(12) . .
C77 C76 H76 120.8 . .
C76 C77 H77 119.4 . .
C76 C77 C78 121.3(13) . .
C78 C77 H77 119.4 . .
C77 C78 H78 121.1 . .
C79 C78 C77 117.8(12) . .
C79 C78 H78 121.1 . .
C78 C79 H79 118.8 . .
C80 C79 C78 122.5(12) . .
C80 C79 H79 118.8 . .
C75 C80 C67 114.2(11) . .
C79 C80 C67 126.8(12) . .
C79 C80 C75 119.0(12) . .
C2A C1A C6A 120.0 . .
C2A C1A Cl1A 122.7(13) . .
C6A C1A Cl1A 117.2(13) . .
C1A C2A C3A 120.0 . .
C1A C2A Cl2A 120.0(12) . .
C3A C2A Cl2A 120.0(12) . .
C2A C3A H3A 120.0 . .
C4A C3A C2A 120.0 . .
C4A C3A H3A 120.0 . .
C3A C4A H4A 120.0 . .
C3A C4A C5A 120.0 . .
C5A C4A H4A 120.0 . .
C4A C5A H5A 120.0 . .
C6A C5A C4A 120.0 . .
C6A C5A H5A 120.0 . .
C1A C6A H6A 120.0 . .
C5A C6A C1A 120.0 . .
C5A C6A H6A 120.0 . .
C2G C1G C6G 120.0 . .
C2G C1G Cl1G 117(3) . .
C6G C1G Cl1G 123(3) . .
C1G C2G H2G 120.0 . .
C3G C2G C1G 120.0 . .
C3G C2G H2G 120.0 . .
C2G C3G H3G 120.0 . .
C2G C3G C4G 120.0 . .
C4G C3G H3G 120.0 . .
C3G C4G H4G 120.0 . .
C5G C4G C3G 120.0 . .
C5G C4G H4G 120.0 . .
C4G C5G H5G 120.0 . .
C4G C5G C6G 120.0 . .
C6G C5G H5G 120.0 . .
C1G C6G Cl2G 121(2) . .
C5G C6G C1G 120.0 . .
C5G C6G Cl2G 119(2) . .
C3E C2E Cl2E 115(6) . .
C3E C2E C1E 120.0 . .
C1E C2E Cl2E 124(6) . .
C2E C3E H3E 120.0 . .
C2E C3E C4E 120.0 . .
C4E C3E H3E 120.0 . .
C3E C4E H4E 120.0 . .
C5E C4E C3E 120.0 . .
C5E C4E H4E 120.0 . .
C4E C5E H5E 120.0 . .
C4E C5E C6E 120.0 . .
C6E C5E H5E 120.0 . .
C5E C6E H6E 120.0 . .
C1E C6E C5E 120.0 . .
C1E C6E H6E 120.0 . .
C2E C1E Cl1E 121(6) . .
C6E C1E Cl1E 118(6) . .
C6E C1E C2E 120.0 . .
C2H C1H Cl1H 123.2(13) . .
C2H C1H C6H 120.0 . .
C6H C1H Cl1H 116.8(13) . .
C1H C2H Cl2H 120.3(13) . .
C1H C2H C3H 120.0 . .
C3H C2H Cl2H 119.6(13) . .
C2H C3H H3H 120.0 . .
C4H C3H C2H 120.0 . .
C4H C3H H3H 120.0 . .
C3H C4H H4H 120.0 . .
C3H C4H C5H 120.0 . .
C5H C4H H4H 120.0 . .
C4H C5H H5H 120.0 . .
C6H C5H C4H 120.0 . .
C6H C5H H5H 120.0 . .
C1H C6H H6H 120.0 . .
C5H C6H C1H 120.0 . .
C5H C6H H6H 120.0 . .

loop_
_geom_bond_atom_site_label_1
_geom_bond_atom_site_label_2
_geom_bond_distance
_geom_bond_site_symmetry_2
C1D C2D 1.3900 .
C1D C6D 1.3900 .
C1D Cl1D 1.721(8) .
C2D C3D 1.3900 .
C2D Cl2D 1.710(8) .
C3D H3D 0.9500 .
C3D C4D 1.3900 .
C4D H4D 0.9500 .
C4D C5D 1.3900 .
C5D H5D 0.9500 .
C5D C6D 1.3900 .
C6D H6D 0.9500 .
Cl1B C1B 1.729(10) .
Cl2B C2B 1.743(9) .
C2B C3B 1.3900 .
C2B C1B 1.3900 .
C3B H3B 0.9500 .
C3B C4B 1.3900 .
C4B H4B 0.9500 .
C4B C5B 1.3900 .
C5B H5B 0.9500 .
C5B C6B 1.3900 .
C6B H6B 0.9500 .
C6B C1B 1.3900 .
Cl1C C1C 1.720(10) .
Cl2C C2C 1.751(9) .
C2C C3C 1.3900 .
C2C C1C 1.3900 .
C3C H3C 0.9500 .
C3C C4C 1.3900 .
C4C H4C 0.9500 .
C4C C5C 1.3900 .
C5C H5C 0.9500 .
C5C C6C 1.3900 .
C6C H6C 0.9500 .
C6C C1C 1.3900 .
C1 C2 1.416(17) .
C1 C8 1.446(17) .
C1 C9 1.441(19) .
O1 C9 1.385(14) .
O1 C24 1.393(15) .
O2 C12 1.406(15) .
O2 C13 1.402(15) .
C2 C3 1.382(17) .
C2 C24 1.397(18) .
C3 C4 1.441(17) .
C3 C21 1.409(16) .
O3 C16 1.411(14) .
O3 C17 1.375(15) .
C4 C5 1.403(16) .
C4 C20 1.412(17) .
O4 C20 1.405(15) .
O4 C21 1.390(14) .
C5 C6 1.436(16) .
C5 C17 1.419(18) .
C6 C7 1.406(17) .
C6 C16 1.351(18) .
C7 C8 1.387(16) .
C7 C13 1.409(17) .
C8 C12 1.367(17) .
C9 C10 1.357(18) .
C10 C11 1.417(18) .
C10 C32 1.541(18) .
C11 C12 1.398(17) .
C11 C25 1.518(17) .
C13 C14 1.368(18) .
C14 C15 1.414(17) .
C14 C39 1.524(16) .
C15 C16 1.420(16) .
C15 C46 1.522(17) .
C17 C18 1.385(18) .
C18 C19 1.401(17) .
C18 C53 1.520(19) .
C19 C20 1.360(19) .
C19 C60 1.529(17) .
C21 C22 1.345(18) .
C22 C23 1.402(17) .
C22 C67 1.529(16) .
C23 C24 1.387(17) .
C23 C74 1.548(17) .
C25 H25 1.0000 .
C25 C26 1.502(19) .
C25 C38 1.517(19) .
C26 C27 1.431(18) .
C26 C31 1.41(2) .
C27 H27 0.9500 .
C27 C28 1.36(2) .
C28 H28 0.9500 .
C28 C29 1.38(2) .
C29 H29 0.9500 .
C29 C30 1.40(2) .
C30 H30 0.9500 .
C30 C31 1.38(2) .
C31 C32 1.49(2) .
C32 H32 1.0000 .
C32 C33 1.56(2) .
C33 C34 1.40(2) .
C33 C38 1.425(19) .
C34 H34 0.9500 .
C34 C35 1.39(2) .
C35 H35 0.9500 .
C35 C36 1.41(2) .
C36 H36 0.9500 .
C36 C37 1.37(2) .
C37 H37 0.9500 .
C37 C38 1.36(2) .
C39 H39 1.0000 .
C39 C40 1.531(18) .
C39 C52 1.522(17) .
C40 C41 1.374(19) .
C40 C45 1.393(19) .
C41 H41 0.9500 .
C41 C42 1.36(2) .
C42 H42 0.9500 .
C42 C43 1.41(2) .
C43 H43 0.9500 .
C43 C44 1.40(2) .
C44 H44 0.9500 .
C44 C45 1.403(19) .
C45 C46 1.531(18) .
C46 H46 1.0000 .
C46 C47 1.510(17) .
C47 C48 1.405(19) .
C47 C52 1.383(18) .
C48 H48 0.9500 .
C48 C49 1.350(19) .
C49 H49 0.9500 .
C49 C50 1.39(2) .
C50 H50 0.9500 .
C50 C51 1.426(19) .
C51 H51 0.9500 .
C51 C52 1.409(18) .
C53 H53 1.0000 .
C53 C54 1.54(2) .
C53 C66 1.51(2) .
C54 C55 1.35(2) .
C54 C59 1.401(19) .
C55 H55 0.9500 .
C55 C56 1.37(2) .
C56 H56 0.9500 .
C56 C57 1.42(2) .
C57 H57 0.9500 .
C57 C58 1.41(2) .
C58 H58 0.9500 .
C58 C59 1.35(2) .
C59 C60 1.526(19) .
C60 H60 1.0000 .
C60 C61 1.53(2) .
C61 C62 1.39(2) .
C61 C66 1.413(19) .
C62 H62 0.9500 .
C62 C63 1.40(2) .
C63 H63 0.9500 .
C63 C64 1.39(2) .
C64 H64 0.9500 .
C64 C65 1.35(2) .
C65 H65 0.9500 .
C65 C66 1.35(2) .
C67 H67 1.0000 .
C67 C68 1.559(17) .
C67 C80 1.500(18) .
C68 C69 1.366(17) .
C68 C73 1.397(18) .
C69 H69 0.9500 .
C69 C70 1.361(19) .
C70 H70 0.9500 .
C70 C71 1.406(19) .
C71 H71 0.9500 .
C71 C72 1.405(17) .
C72 H72 0.9500 .
C72 C73 1.360(18) .
C73 C74 1.566(17) .
C74 H74 1.0000 .
C74 C75 1.533(18) .
C75 C76 1.376(19) .
C75 C80 1.417(19) .
C76 H76 0.9500 .
C76 C77 1.412(19) .
C77 H77 0.9500 .
C77 C78 1.41(2) .
C78 H78 0.9500 .
C78 C79 1.384(19) .
C79 H79 0.9500 .
C79 C80 1.365(18) .
C1A C2A 1.3900 .
C1A C6A 1.3900 .
C1A Cl1A 1.708(15) .
C2A C3A 1.3900 .
C2A Cl2A 1.694(16) .
C3A H3A 0.9500 .
C3A C4A 1.3900 .
C4A H4A 0.9500 .
C4A C5A 1.3900 .
C5A H5A 0.9500 .
C5A C6A 1.3900 .
C6A H6A 0.9500 .
C1G C2G 1.3900 .
C1G C6G 1.3900 .
C1G Cl1G 1.62(3) .
C2G H2G 0.9500 .
C2G C3G 1.3900 .
C3G H3G 0.9500 .
C3G C4G 1.3900 .
C4G H4G 0.9500 .
C4G C5G 1.3900 .
C5G H5G 0.9500 .
C5G C6G 1.3900 .
C6G Cl2G 1.72(3) .
Cl1E C1E 1.82(8) .
Cl2E C2E 1.93(8) .
C2E C3E 1.3900 .
C2E C1E 1.3900 .
C3E H3E 0.9500 .
C3E C4E 1.3900 .
C4E H4E 0.9500 .
C4E C5E 1.3900 .
C5E H5E 0.9500 .
C5E C6E 1.3900 .
C6E H6E 0.9500 .
C6E C1E 1.3900 .
Cl1H C1H 1.737(17) .
Cl2H C2H 1.698(16) .
C1H C2H 1.3900 .
C1H C6H 1.3900 .
C2H C3H 1.3900 .
C3H H3H 0.9500 .
C3H C4H 1.3900 .
C4H H4H 0.9500 .
C4H C5H 1.3900 .
C5H H5H 0.9500 .
C5H C6H 1.3900 .
C6H H6H 0.9500 .

loop_
_geom_hbond_atom_site_label_D
_geom_hbond_atom_site_label_H
_geom_hbond_atom_site_label_A
_geom_hbond_distance_DH
_geom_hbond_distance_HA
_geom_hbond_distance_DA
_geom_hbond_angle_DHA
_geom_hbond_site_symmetry_A
C3E H3E Cl1A 0.95 2.94 3.87(7) 166.2 .

loop_
_twin_individual_id
_twin_individual_mass_fraction_refined
1 0.529(3)
2 0.471(3)

_cod_database_fobs_code 4135637
